data_1550333
loop_
_publ_author_name
'Rui-Biao Lin'
'Libo Li'
'Hao-Long Zhou'
'Hui Wu'
'Chaohui He'
'Shun Li'
'Rajamani Krishna'
'Jinping Li'
'Wei Zhou'
'Banglin Chen'

_publ_section_title
;
 Molecular sieving of ethylene from ethane using a rigid metal-organic
 framework
;
_journal_name_full 'Nature Materials'
_journal_page_first 1128
_journal_page_last 1133
_journal_paper_doi 10.1038/s41563-018-0206-2
_journal_volume 17
_journal_year 2018
_chemical_formula_sum 'C4.4 H2.8 Ca O5'
_chemical_formula_weight 175.75
_space_group_IT_number 122
_symmetry_cell_setting tetragonal
_symmetry_space_group_name_Hall 'I -4 2bw'
_symmetry_space_group_name_H-M 'I -4 2 d'
_atom_sites_solution_hydrogens geom
_atom_sites_solution_primary direct
_atom_sites_solution_secondary difmap
_cell_angle_alpha 90.00
_cell_angle_beta 90.00
_cell_angle_gamma 90.00
_cell_formula_units_Z 8
_cell_length_a 13.6335(7)
_cell_length_b 13.6335(7)
_cell_length_c 7.6869(18)
_cell_measurement_reflns_used 3468
_cell_measurement_temperature 298(2)
_cell_measurement_theta_max 66.65
_cell_measurement_theta_min 4.58
_cell_volume 1428.8(4)
_computing_cell_refinement 'SAINT v8.37A (Bruker, 2015)'
_computing_data_reduction 'SAINT v8.37A (Bruker, 2015)'
_computing_structure_refinement 'SHELXL-97 (Sheldrick, 1997)'
_computing_structure_solution 'SHELXS-97 (Sheldrick, 1990)'
_diffrn_ambient_temperature 298(2)
_diffrn_measured_fraction_theta_full 1.000
_diffrn_measured_fraction_theta_max 1.000
_diffrn_measurement_device_type 'Burker APEX II-CCD'
_diffrn_radiation_monochromator graphite
_diffrn_radiation_source 'fine-focus sealed tube'
_diffrn_radiation_type CuK\a
_diffrn_radiation_wavelength 1.54178
_diffrn_reflns_av_R_equivalents 0.0613
_diffrn_reflns_av_sigmaI/netI 0.0338
_diffrn_reflns_limit_h_max 16
_diffrn_reflns_limit_h_min -16
_diffrn_reflns_limit_k_max 16
_diffrn_reflns_limit_k_min -16
_diffrn_reflns_limit_l_max 9
_diffrn_reflns_limit_l_min -7
_diffrn_reflns_number 5890
_diffrn_reflns_theta_full 67.08
_diffrn_reflns_theta_max 67.08
_diffrn_reflns_theta_min 6.49
_exptl_absorpt_coefficient_mu 7.401
_exptl_absorpt_correction_T_max 0.4704
_exptl_absorpt_correction_T_min 0.2591
_exptl_absorpt_correction_type multi-scan
_exptl_absorpt_process_details
;
SADABS-2016/2 (Bruker,2016/2) was used for absorption correction.
wR2(int) was 0.1342 before and 0.0840 after correction.
The Ratio of minimum to maximum transmission is 0.3079.
The \l/2 correction factor is Not present.
;
_exptl_crystal_colour colourless
_exptl_crystal_density_diffrn 1.634
_exptl_crystal_density_method 'not measured'
_exptl_crystal_description block
_exptl_crystal_F_000 714
_exptl_crystal_size_max 0.25
_exptl_crystal_size_mid 0.12
_exptl_crystal_size_min 0.12
_refine_diff_density_max 1.092
_refine_diff_density_min -0.337
_refine_diff_density_rms 0.149
_refine_ls_abs_structure_details 'Flack H D (1983), Acta Cryst. A39, 876-881'
_refine_ls_abs_structure_Flack 0.06(4)
_refine_ls_extinction_method none
_refine_ls_goodness_of_fit_ref 1.067
_refine_ls_hydrogen_treatment mixed
_refine_ls_matrix_type full
_refine_ls_number_parameters 60
_refine_ls_number_reflns 644
_refine_ls_number_restraints 13
_refine_ls_restrained_S_all 1.095
_refine_ls_R_factor_all 0.0512
_refine_ls_R_factor_gt 0.0489
_refine_ls_shift/su_max 0.001
_refine_ls_shift/su_mean 0.000
_refine_ls_structure_factor_coef Fsqd
_refine_ls_weighting_details 'calc w=1/[\s^2^(Fo^2^)+(0.1043P)^2^+4.4628P] where P=(Fo^2^+2Fc^2^)/3'
_refine_ls_weighting_scheme calc
_refine_ls_wR_factor_gt 0.1402
_refine_ls_wR_factor_ref 0.1424
_reflns_number_gt 610
_reflns_number_total 644
_reflns_threshold_expression >2sigma(I)
_cod_data_source_file File-2.cif
_cod_data_source_block UTSA-280_C2H4
_cod_depositor_comments
;
The following automatic conversions were performed:

'_symmetry_cell_setting' value 'Tetragonal' changed to 'tetragonal'
according to the built-in table from CIF Core dictionary named
'cif_core.dic' version 2.4.1 from 2010-06-29.

Automatic conversion script
Id: cif_fix_values 5642 2017-10-24 12:04:52Z antanas 
;
_cod_original_sg_symbol_H-M I-42d
_cod_original_formula_sum 'C4.40 H2.80 Ca O5'
_cod_database_code 1550333

loop_
_symmetry_equiv_pos_as_xyz
'x, y, z'
'y, -x, -z'
'-x, -y, z'
'-y, x, -z'
'x, -y+1/2, -z+1/4'
'-y+1/2, -x, z+3/4'
'-x, y+1/2, -z+1/4'
'y+1/2, x, z+3/4'
'x+1/2, y+1/2, z+1/2'
'y+1/2, -x+1/2, -z+1/2'
'-x+1/2, -y+1/2, z+1/2'
'-y+1/2, x+1/2, -z+1/2'
'x+1/2, -y+1, -z+3/4'
'-y+1, -x+1/2, z+5/4'
'-x+1/2, y+1, -z+3/4'
'y+1, x+1/2, z+5/4'

loop_
_atom_site_label
_atom_site_type_symbol
_atom_site_fract_x
_atom_site_fract_y
_atom_site_fract_z
_atom_site_U_iso_or_equiv
_atom_site_adp_type
_atom_site_occupancy
_atom_site_symmetry_multiplicity
_atom_site_calc_flag
_atom_site_refinement_flags
_atom_site_disorder_assembly
_atom_site_disorder_group
Ca1 Ca 0.2500 0.69224(8) 0.8750 0.0126(4) Uani 1 2 d S . .
O1 O 0.4146(3) 0.7281(4) 0.8336(5) 0.0389(14) Uani 1 1 d . A .
O2 O 0.6552(3) 0.7323(3) 0.8228(5) 0.0236(11) Uani 1 1 d . . .
O3A O 0.2500 0.5224(7) 0.8750 0.062(4) Uani 0.56 2 d SPU A 1
H3A H 0.2425 0.5024 0.7753 0.094 Uiso 0.56 1 calc PR A 1
O3B O 0.345(2) 0.5332(15) 0.872(3) 0.051(6) Uani 0.22 1 d PU A 2
H3BA H 0.3958 0.5295 0.7842 0.077 Uiso 0.22 1 d PR A 2
H3BB H 0.3050 0.4766 0.8516 0.077 Uiso 0.22 1 d PR A 2
C1 C 0.4780(3) 0.7406(5) 0.7187(7) 0.0239(12) Uani 1 1 d . . .
C2 C 0.5863(3) 0.7419(5) 0.7171(7) 0.0192(11) Uani 1 1 d . . .
C3 C 0.5000 0.5000 0.833(5) 0.044(8) Uiso 0.20 2 d SPD . .
H3 H 0.4572 0.5421 0.9011 0.066 Uiso 0.20 1 d P . .
C4 C 0.5000 0.5000 0.664(5) 0.044(8) Uiso 0.20 2 d SPD . .
H4 H 0.4577 0.5419 0.5927 0.066 Uiso 0.20 1 d P . .

loop_
_atom_site_aniso_label
_atom_site_aniso_U_11
_atom_site_aniso_U_22
_atom_site_aniso_U_33
_atom_site_aniso_U_23
_atom_site_aniso_U_13
_atom_site_aniso_U_12
Ca1 0.0106(7) 0.0149(7) 0.0122(7) 0.000 0.0018(6) 0.000
O1 0.0086(16) 0.089(4) 0.019(2) -0.004(2) 0.0055(15) -0.0078(19)
O2 0.0113(15) 0.045(3) 0.0142(19) -0.0006(17) -0.0015(13) 0.0024(15)
O3A 0.161(14) 0.015(5) 0.011(5) 0.000 -0.023(9) 0.000
O3B 0.097(14) 0.024(9) 0.033(10) 0.011(10) 0.007(13) 0.036(9)
C1 0.009(2) 0.045(3) 0.018(3) -0.006(3) -0.001(2) 0.000(2)
C2 0.009(2) 0.031(3) 0.017(2) -0.001(2) 0.001(2) -0.002(2)

loop_
_atom_type_symbol
_atom_type_description
_atom_type_scat_dispersion_real
_atom_type_scat_dispersion_imag
_atom_type_scat_source
C C 0.0181 0.0091 'International Tables Vol C Tables 4.2.6.8 and 6.1.1.4'
H H 0.0000 0.0000 'International Tables Vol C Tables 4.2.6.8 and 6.1.1.4'
Ca Ca 0.3641 1.2855 'International Tables Vol C Tables 4.2.6.8 and 6.1.1.4'
O O 0.0492 0.0322 'International Tables Vol C Tables 4.2.6.8 and 6.1.1.4'

loop_
_geom_angle_atom_site_label_1
_geom_angle_atom_site_label_2
_geom_angle_atom_site_label_3
_geom_angle
_geom_angle_site_symmetry_1
_geom_angle_site_symmetry_3
O3A Ca1 O1 102.16(14) . 15_546
O3A Ca1 O1 102.16(14) . .
O1 Ca1 O1 155.7(3) 15_546 .
O3A Ca1 O2 77.79(9) . 4_657
O1 Ca1 O2 90.52(14) 15_546 4_657
O1 Ca1 O2 94.59(14) . 4_657
O3A Ca1 O2 77.79(9) . 8_454
O1 Ca1 O2 94.59(14) 15_546 8_454
O1 Ca1 O2 90.52(14) . 8_454
O2 Ca1 O2 155.58(17) 4_657 8_454
O3A Ca1 O3B 30.9(7) . 15_546
O1 Ca1 O3B 71.5(7) 15_546 15_546
O1 Ca1 O3B 132.8(7) . 15_546
O2 Ca1 O3B 82.1(6) 4_657 15_546
O2 Ca1 O3B 77.0(6) 8_454 15_546
O3A Ca1 O3B 30.9(7) . .
O1 Ca1 O3B 132.8(7) 15_546 .
O1 Ca1 O3B 71.5(7) . .
O2 Ca1 O3B 77.0(6) 4_657 .
O2 Ca1 O3B 82.1(6) 8_454 .
O3B Ca1 O3B 61.8(14) 15_546 .
O3A Ca1 O2 143.50(8) . 14_564
O1 Ca1 O2 80.82(16) 15_546 14_564
O1 Ca1 O2 79.68(16) . 14_564
O2 Ca1 O2 65.76(13) 4_657 14_564
O2 Ca1 O2 138.64(10) 8_454 14_564
O3B Ca1 O2 137.1(6) 15_546 14_564
O3B Ca1 O2 130.3(7) . 14_564
O3A Ca1 O2 143.50(8) . 10_466
O1 Ca1 O2 79.68(16) 15_546 10_466
O1 Ca1 O2 80.82(16) . 10_466
O2 Ca1 O2 138.64(10) 4_657 10_466
O2 Ca1 O2 65.76(13) 8_454 10_466
O3B Ca1 O2 130.3(7) 15_546 10_466
O3B Ca1 O2 137.1(6) . 10_466
O2 Ca1 O2 73.00(16) 14_564 10_466
O3A Ca1 C2 166.64(10) . 14_564
O1 Ca1 C2 78.37(18) 15_546 14_564
O1 Ca1 C2 77.98(18) . 14_564
O2 Ca1 C2 88.87(12) 4_657 14_564
O2 Ca1 C2 115.55(13) 8_454 14_564
O3B Ca1 C2 148.3(6) 15_546 14_564
O3B Ca1 C2 144.9(7) . 14_564
O2 Ca1 C2 23.14(13) 14_564 14_564
O2 Ca1 C2 49.86(12) 10_466 14_564
O3A Ca1 C2 166.64(10) . 10_466
O1 Ca1 C2 77.98(18) 15_546 10_466
O1 Ca1 C2 78.37(18) . 10_466
O2 Ca1 C2 115.55(13) 4_657 10_466
O2 Ca1 C2 88.87(12) 8_454 10_466
O3B Ca1 C2 144.9(7) 15_546 10_466
O3B Ca1 C2 148.3(6) . 10_466
O2 Ca1 C2 49.86(12) 14_564 10_466
O2 Ca1 C2 23.14(13) 10_466 10_466
C2 Ca1 C2 26.72(19) 14_564 10_466
O3A Ca1 Ca1 112.28(3) . 11_565
O1 Ca1 Ca1 78.07(10) 15_546 11_565
O1 Ca1 Ca1 92.69(10) . 11_565
O2 Ca1 Ca1 34.98(8) 4_657 11_565
O2 Ca1 Ca1 168.44(10) 8_454 11_565
O3B Ca1 Ca1 108.5(6) 15_546 11_565
O3B Ca1 Ca1 109.4(6) . 11_565
O2 Ca1 Ca1 31.96(8) 14_564 11_565
O2 Ca1 Ca1 103.81(9) 10_466 11_565
C2 Ca1 Ca1 54.54(10) 14_564 11_565
C2 Ca1 Ca1 80.93(10) 10_466 11_565
C1 O1 Ca1 142.8(3) . .
C2 O2 Ca1 141.4(3) . 2_567
C2 O2 Ca1 102.3(3) . 12_656
Ca1 O2 Ca1 113.06(13) 2_567 12_656
Ca1 O3A H3A 109.5 . .
Ca1 O3A H3BB 129.0 . .
Ca1 O3B H3BA 114.7 . .
Ca1 O3B H3BB 113.4 . .
H3BA O3B H3BB 104.4 . .
O1 C1 C1 136.1(3) . 5_566
O1 C1 C2 134.4(5) . .
C1 C1 C2 89.4(3) 5_566 .
O2 C2 C2 131.2(3) . 5_566
O2 C2 C1 138.2(5) . .
C2 C2 C1 90.6(3) 5_566 .
O2 C2 Ca1 54.6(2) . 12_656
C2 C2 Ca1 76.64(10) 5_566 12_656
C1 C2 Ca1 167.2(4) . 12_656
C4 C3 H3 123(2) . .
C3 C4 H4 124.1(19) . .

loop_
_geom_bond_atom_site_label_1
_geom_bond_atom_site_label_2
_geom_bond_distance
_geom_bond_site_symmetry_2
Ca1 O3A 2.315(10) .
Ca1 O1 2.319(4) 15_546
Ca1 O1 2.319(4) .
Ca1 O2 2.390(4) 4_657
Ca1 O2 2.390(4) 8_454
Ca1 O3B 2.527(17) 15_546
Ca1 O3B 2.527(17) .
Ca1 O2 2.588(4) 14_564
Ca1 O2 2.588(4) 10_466
Ca1 C2 3.103(5) 14_564
Ca1 C2 3.103(5) 10_466
Ca1 Ca1 4.1537(12) 11_565
O1 C1 1.248(7) .
O2 C2 1.248(6) .
O2 Ca1 2.390(4) 2_567
O2 Ca1 2.588(4) 12_656
O3A H3A 0.8200 .
O3A H3BB 0.9919 .
O3B H3BA 0.9681 .
O3B H3BB 0.9606 .
C1 C1 1.463(11) 5_566
C1 C2 1.477(6) .
C2 C2 1.434(10) 5_566
C2 Ca1 3.103(5) 12_656
C3 C4 1.296(11) .
C3 H3 0.97(2) .
C4 H4 0.98(2) .

loop_
_geom_torsion_atom_site_label_1
_geom_torsion_atom_site_label_2
_geom_torsion_atom_site_label_3
_geom_torsion_atom_site_label_4
_geom_torsion
_geom_torsion_site_symmetry_1
_geom_torsion_site_symmetry_2
_geom_torsion_site_symmetry_3
_geom_torsion_site_symmetry_4
O3A Ca1 O1 C1 87.1(8) . . . .
O1 Ca1 O1 C1 -92.9(8) 15_546 . . .
O2 Ca1 O1 C1 165.5(8) 4_657 . . .
O2 Ca1 O1 C1 9.4(8) 8_454 . . .
O3B Ca1 O1 C1 82.0(11) 15_546 . . .
O3B Ca1 O1 C1 90.9(10) . . . .
O2 Ca1 O1 C1 -130.1(8) 14_564 . . .
O2 Ca1 O1 C1 -55.9(8) 10_466 . . .
C2 Ca1 O1 C1 -106.6(8) 14_564 . . .
C2 Ca1 O1 C1 -79.3(8) 10_466 . . .
Ca1 Ca1 O1 C1 -159.5(8) 11_565 . . .
Ca1 O1 C1 C1 16.0(17) . . . 5_566
Ca1 O1 C1 C2 -163.4(6) . . . .
Ca1 O2 C2 C2 156.3(7) 2_567 . . 5_566
Ca1 O2 C2 C2 0.3(11) 12_656 . . 5_566
Ca1 O2 C2 C1 -24.9(14) 2_567 . . .
Ca1 O2 C2 C1 179.1(8) 12_656 . . .
Ca1 O2 C2 Ca1 156.0(7) 2_567 . . 12_656
O1 C1 C2 O2 -0.7(16) . . . .
C1 C1 C2 O2 179.7(8) 5_566 . . .
O1 C1 C2 C2 178.4(8) . . . 5_566
C1 C1 C2 C2 -1.1(8) 5_566 . . 5_566
O1 C1 C2 Ca1 176.0(16) . . . 12_656
C1 C1 C2 Ca1 -4(3) 5_566 . . 12_656
